data_4305322
loop_
_publ_author_name
'Juan Forni\'es'
'Consuelo Fortu\~no'
'Susana Ib\'a\~nez'
'Antonio Mart\'in'

_publ_section_title
;
Halide Addition/Abstraction in Phosphido Derivatives: Isolation of the
Thallium and Silver Intermediates
;
_journal_name_full 'Inorganic Chemistry'
_journal_page_first 5978
_journal_page_last 5987
_journal_paper_doi 10.1021/ic800294c
_journal_volume 47
_journal_year 2008
_chemical_formula_sum 'C99 H76 Ag Br F20 P5 Pd Pt2'
_chemical_formula_weight 2484.81
_chemical_name_systematic
; 
 ? 
;
_space_group_IT_number 2
_symmetry_cell_setting triclinic
_symmetry_space_group_name_Hall '-P 1'
_symmetry_space_group_name_H-M 'P -1'
_atom_sites_solution_hydrogens geom
_atom_sites_solution_primary direct
_atom_sites_solution_secondary difmap
_audit_creation_method SHELXL-97
_cell_angle_alpha 102.123(3)
_cell_angle_beta 107.068(2)
_cell_angle_gamma 91.923(2)
_cell_formula_units_Z 2
_cell_length_a 15.091(2)
_cell_length_b 18.759(3)
_cell_length_c 19.315(3)
_cell_measurement_temperature 100(2)
_cell_volume 5084.0(13)
_computing_cell_refinement 'Bruker SMART'
_computing_data_collection 'Bruker SMART'
_computing_data_reduction 'Bruker SAINT'
_computing_molecular_graphics 'Bruker SHELXTL'
_computing_publication_material 'Bruker SHELXTL'
_computing_structure_refinement 'SHELXL-97 (Sheldrick, 1997)'
_computing_structure_solution 'SHELXS-97 (Sheldrick, 1990)'
_diffrn_ambient_temperature 373(2)
_diffrn_measured_fraction_theta_full 0.987
_diffrn_measured_fraction_theta_max 0.986
_diffrn_measurement_device_type 'CCD area detector'
_diffrn_measurement_method 'phi and omega scans'
_diffrn_radiation_monochromator graphite
_diffrn_radiation_source 'fine-focus sealed tube'
_diffrn_radiation_type MoK\a
_diffrn_radiation_wavelength 0.71073
_diffrn_reflns_av_R_equivalents 0.0247
_diffrn_reflns_av_sigmaI/netI 0.0495
_diffrn_reflns_limit_h_max 17
_diffrn_reflns_limit_h_min -17
_diffrn_reflns_limit_k_max 22
_diffrn_reflns_limit_k_min -22
_diffrn_reflns_limit_l_max 10
_diffrn_reflns_limit_l_min -22
_diffrn_reflns_number 27931
_diffrn_reflns_theta_full 25.00
_diffrn_reflns_theta_max 25.01
_diffrn_reflns_theta_min 1.71
_exptl_absorpt_coefficient_mu 3.658
_exptl_absorpt_correction_T_max 0.6284
_exptl_absorpt_correction_T_min 0.3873
_exptl_absorpt_correction_type numerical
_exptl_crystal_colour yellow
_exptl_crystal_density_diffrn 1.623
_exptl_crystal_density_method 'not measured'
_exptl_crystal_description parallelepiped
_exptl_crystal_F_000 2418
_exptl_crystal_size_max 0.32
_exptl_crystal_size_mid 0.20
_exptl_crystal_size_min 0.14
_refine_diff_density_max 2.398
_refine_diff_density_min -1.552
_refine_diff_density_rms 0.156
_refine_ls_extinction_method none
_refine_ls_goodness_of_fit_ref 1.070
_refine_ls_hydrogen_treatment constr
_refine_ls_matrix_type full
_refine_ls_number_parameters 1306
_refine_ls_number_reflns 17656
_refine_ls_number_restraints 229
_refine_ls_restrained_S_all 1.080
_refine_ls_R_factor_all 0.0621
_refine_ls_R_factor_gt 0.0437
_refine_ls_shift/su_max 0.001
_refine_ls_shift/su_mean 0.000
_refine_ls_structure_factor_coef Fsqd
_refine_ls_weighting_details 'calc w=1/[\s^2^(Fo^2^)+(0.0671P)^2^+11.4231P] where P=(Fo^2^+2Fc^2^)/3'
_refine_ls_weighting_scheme calc
_refine_ls_wR_factor_gt 0.1165
_refine_ls_wR_factor_ref 0.1268
_reflns_number_gt 13810
_reflns_number_total 17656
_reflns_threshold_expression >2sigma(I)
_cod_data_source_file ic800294c-file001_4.cif
_cod_data_source_block 8
_cod_depositor_comments
;
The following automatic conversions were performed:
'_symmetry_cell_setting' value 'Triclinic' changed to 'triclinic'
according to '/home/saulius/struct/CIF-dictionaries/cif_core.dic'
dictionary named 'cif_core.dic' version 2.4.1 from 2010-06-29.

Automatic conversion script
Id: cif_fix_enum 1527 2010-12-29 10:47:43Z saulius 
;
_cod_original_cell_volume 5083.9(12)
_cod_database_code 4305322

loop_
_symmetry_equiv_pos_as_xyz
'x, y, z'
'-x, -y, -z'

loop_
_atom_site_label
_atom_site_type_symbol
_atom_site_fract_x
_atom_site_fract_y
_atom_site_fract_z
_atom_site_U_iso_or_equiv
_atom_site_adp_type
_atom_site_occupancy
_atom_site_symmetry_multiplicity
_atom_site_calc_flag
_atom_site_refinement_flags
_atom_site_disorder_assembly
_atom_site_disorder_group
Pt1 Pt -0.275486(17) 0.009911(15) 0.292916(15) 0.02555(8) Uani 1 1 d . . .
Pt2 Pt -0.056894(19) 0.298790(15) 0.189645(17) 0.03028(9) Uani 1 1 d . A .
Pd Pd -0.19112(3) 0.17758(3) 0.21953(3) 0.02538(13) Uani 1 1 d . . .
Ag Ag -0.16979(5) 0.30475(4) 0.05069(4) 0.0555(2) Uani 1 1 d . . .
Br Br -0.23144(5) 0.29599(4) 0.17170(4) 0.03168(17) Uani 1 1 d . . .
P1 P -0.16020(12) 0.07077(10) 0.25897(10) 0.0263(4) Uani 1 1 d . . .
P2 P -0.30822(12) 0.11935(11) 0.35214(10) 0.0279(4) Uani 1 1 d . . .
P3 P -0.30698(12) 0.19425(10) 0.27639(10) 0.0272(4) Uani 1 1 d . . .
P4 P -0.09233(12) 0.17395(10) 0.14621(10) 0.0267(4) Uani 1 1 d . . .
P5 P -0.22462(15) 0.34527(12) -0.06132(12) 0.0396(5) Uani 1 1 d . C .
C1 C -0.3669(5) -0.0526(4) 0.3238(4) 0.0287(16) Uani 1 1 d . . .
C2 C -0.3378(5) -0.0800(4) 0.3869(4) 0.0314(17) Uani 1 1 d . . .
C3 C -0.3890(5) -0.1327(4) 0.4028(4) 0.0357(18) Uani 1 1 d . . .
C4 C -0.4766(5) -0.1588(4) 0.3563(4) 0.0354(18) Uani 1 1 d . . .
C5 C -0.5104(5) -0.1315(5) 0.2939(5) 0.041(2) Uani 1 1 d . . .
C6 C -0.4560(5) -0.0812(4) 0.2783(4) 0.0333(17) Uani 1 1 d . . .
F1 F -0.2521(3) -0.0563(3) 0.4365(2) 0.0416(11) Uani 1 1 d . . .
F2 F -0.3535(3) -0.1582(3) 0.4650(2) 0.0470(12) Uani 1 1 d . . .
F3 F -0.5282(3) -0.2100(3) 0.3710(3) 0.0487(12) Uani 1 1 d . . .
F4 F -0.5978(3) -0.1567(3) 0.2478(3) 0.0495(13) Uani 1 1 d . . .
F5 F -0.4930(3) -0.0597(2) 0.2132(2) 0.0393(11) Uani 1 1 d . . .
C7 C -0.2495(5) -0.0915(4) 0.2407(4) 0.0288(16) Uani 1 1 d . . .
C8 C -0.1891(5) -0.1357(4) 0.2760(4) 0.0297(16) Uani 1 1 d . . .
C9 C -0.1748(5) -0.2044(4) 0.2415(5) 0.0370(19) Uani 1 1 d . . .
C10 C -0.2221(6) -0.2316(5) 0.1678(5) 0.047(2) Uani 1 1 d . . .
C11 C -0.2834(5) -0.1903(5) 0.1297(4) 0.0378(19) Uani 1 1 d . . .
C12 C -0.2969(5) -0.1228(4) 0.1667(4) 0.0317(17) Uani 1 1 d . . .
F6 F -0.1396(3) -0.1123(2) 0.3496(2) 0.0372(10) Uani 1 1 d . . .
F7 F -0.1155(3) -0.2446(3) 0.2802(3) 0.0542(14) Uani 1 1 d . . .
F8 F -0.2081(4) -0.2987(3) 0.1329(3) 0.0630(15) Uani 1 1 d . . .
F9 F -0.3283(3) -0.2161(3) 0.0566(3) 0.0517(13) Uani 1 1 d . . .
F10 F -0.3606(3) -0.0862(2) 0.1257(2) 0.0373(10) Uani 1 1 d . . .
C13 C -0.0357(6) 0.4095(3) 0.2334(4) 0.047(2) Uani 1 1 d DU . .
C14 C -0.039(2) 0.4448(5) 0.3003(8) 0.050(5) Uani 0.60 1 d PDU A 1
C15 C -0.0251(17) 0.5219(5) 0.3259(7) 0.068(5) Uani 0.60 1 d PDU A 1
C16 C -0.0136(11) 0.5622(4) 0.2794(7) 0.044(4) Uani 0.60 1 d PDU A 1
C17 C -0.0100(15) 0.5305(5) 0.2094(7) 0.066(5) Uani 0.60 1 d PDU A 1
C18 C -0.0247(14) 0.4553(5) 0.1862(6) 0.039(4) Uani 0.60 1 d PDU A 1
F11 F -0.0500(11) 0.4074(5) 0.3511(5) 0.066(4) Uani 0.60 1 d PDU A 1
F12 F -0.0265(9) 0.5521(5) 0.3947(5) 0.086(4) Uani 0.60 1 d PDU A 1
F13 F 0.0006(9) 0.6371(3) 0.3022(6) 0.085(3) Uani 0.60 1 d PDU A 1
F14 F 0.0006(9) 0.5726(5) 0.1630(6) 0.083(3) Uani 0.60 1 d PDU A 1
F15 F -0.0238(10) 0.4262(5) 0.1163(4) 0.061(3) Uani 0.60 1 d PDU A 1
C14' C -0.034(4) 0.4306(6) 0.3054(11) 0.067(12) Uani 0.40 1 d PDU A 2
C15' C -0.029(3) 0.5039(6) 0.3448(8) 0.066(8) Uani 0.40 1 d PDU A 2
C16' C -0.026(2) 0.5571(5) 0.3091(8) 0.054(7) Uani 0.40 1 d PDU A 2
C17' C -0.022(2) 0.5413(5) 0.2375(8) 0.056(7) Uani 0.40 1 d PDU A 2
C18' C -0.025(3) 0.4694(5) 0.2018(10) 0.080(12) Uani 0.40 1 d PDU A 2
F11' F -0.0424(15) 0.3804(5) 0.3456(6) 0.054(5) Uani 0.40 1 d PDU A 2
F12' F -0.0304(17) 0.5188(7) 0.4156(6) 0.108(7) Uani 0.40 1 d PDU A 2
F13' F -0.0207(12) 0.6292(4) 0.3454(8) 0.088(5) Uani 0.40 1 d PDU A 2
F14' F -0.0221(15) 0.5960(6) 0.2017(9) 0.107(7) Uani 0.40 1 d PDU A 2
F15' F -0.0285(19) 0.4555(6) 0.1292(6) 0.087(7) Uani 0.40 1 d PDU A 2
C19 C 0.0788(4) 0.2976(4) 0.2015(4) 0.0363(19) Uani 1 1 d D . .
C20 C 0.1444(5) 0.3098(5) 0.2690(4) 0.043(2) Uani 1 1 d D A .
C21 C 0.2400(5) 0.3044(5) 0.2796(5) 0.044(2) Uani 1 1 d D . .
C22 C 0.2689(5) 0.2844(5) 0.2198(5) 0.047(2) Uani 1 1 d D A .
C23 C 0.2070(5) 0.2715(5) 0.1493(5) 0.043(2) Uani 1 1 d D . .
C24 C 0.1143(5) 0.2789(4) 0.1413(4) 0.0344(18) Uani 1 1 d D A .
F16 F 0.1195(3) 0.3269(3) 0.3324(3) 0.0512(13) Uani 1 1 d D . .
F17 F 0.3003(3) 0.3171(3) 0.3486(3) 0.0675(16) Uani 1 1 d D A .
F18 F 0.3613(3) 0.2779(3) 0.2281(3) 0.0681(16) Uani 1 1 d D . .
F19 F 0.2364(3) 0.2509(3) 0.0890(3) 0.0590(14) Uani 1 1 d D A .
F20 F 0.0562(3) 0.2658(3) 0.0704(2) 0.0445(11) Uani 1 1 d D . .
C25 C -0.1256(5) 0.0059(4) 0.1888(4) 0.0306(17) Uani 1 1 d . . .
C26 C -0.0461(5) -0.0299(4) 0.2025(5) 0.0371(19) Uani 1 1 d . . .
H26A H -0.0026 -0.0182 0.2497 0.044 Uiso 1 1 calc R . .
C27 C -0.0301(6) -0.0832(4) 0.1468(6) 0.048(2) Uani 1 1 d . . .
H27A H 0.0242 -0.1063 0.1572 0.058 Uiso 1 1 calc R . .
C28 C -0.0934(6) -0.1023(5) 0.0767(5) 0.048(2) Uani 1 1 d . . .
H28A H -0.0837 -0.1395 0.0403 0.058 Uiso 1 1 calc R . .
C29 C -0.1722(6) -0.0651(5) 0.0614(5) 0.044(2) Uani 1 1 d . . .
H29A H -0.2142 -0.0757 0.0136 0.052 Uiso 1 1 calc R . .
C30 C -0.1886(5) -0.0124(4) 0.1167(4) 0.0322(17) Uani 1 1 d . . .
H30A H -0.2425 0.0113 0.1058 0.039 Uiso 1 1 calc R . .
C31 C -0.0561(5) 0.0980(4) 0.3414(4) 0.0311(17) Uani 1 1 d . . .
C32 C -0.0140(5) 0.0460(5) 0.3792(5) 0.043(2) Uani 1 1 d . . .
H32A H -0.0382 -0.0030 0.3631 0.052 Uiso 1 1 calc R . .
C33 C 0.0635(6) 0.0680(5) 0.4405(5) 0.051(2) Uani 1 1 d . . .
H33A H 0.0924 0.0329 0.4643 0.062 Uiso 1 1 calc R . .
C34 C 0.1003(6) 0.1406(4) 0.4680(5) 0.046(2) Uani 1 1 d . . .
H34A H 0.1526 0.1542 0.5098 0.055 Uiso 1 1 calc R . .
C35 C 0.0574(5) 0.1921(5) 0.4318(5) 0.044(2) Uani 1 1 d . . .
H35A H 0.0808 0.2412 0.4495 0.053 Uiso 1 1 calc R . .
C36 C -0.0215(5) 0.1711(4) 0.3685(4) 0.0326(17) Uani 1 1 d . . .
H36A H -0.0504 0.2063 0.3449 0.039 Uiso 1 1 calc R . .
C37 C -0.2185(5) 0.1608(4) 0.4392(4) 0.0337(18) Uani 1 1 d . . .
C38 C -0.2069(6) 0.2341(5) 0.4732(4) 0.048(2) Uani 1 1 d . . .
H38A H -0.2466 0.2659 0.4520 0.057 Uiso 1 1 calc R . .
C39 C -0.1350(7) 0.2605(6) 0.5398(5) 0.062(3) Uani 1 1 d . . .
H39A H -0.1269 0.3102 0.5626 0.075 Uiso 1 1 calc R . .
C40 C -0.0756(7) 0.2139(5) 0.5723(5) 0.056(3) Uani 1 1 d . . .
H40A H -0.0278 0.2320 0.6165 0.067 Uiso 1 1 calc R . .
C41 C -0.0878(6) 0.1410(5) 0.5389(5) 0.053(2) Uani 1 1 d . . .
H41A H -0.0487 0.1092 0.5608 0.064 Uiso 1 1 calc R . .
C42 C -0.1591(6) 0.1139(5) 0.4719(5) 0.046(2) Uani 1 1 d . . .
H42A H -0.1667 0.0643 0.4491 0.056 Uiso 1 1 calc R . .
C43 C -0.4201(5) 0.1329(4) 0.3698(4) 0.0316(17) Uani 1 1 d . . .
C44 C -0.5003(5) 0.1043(5) 0.3123(4) 0.0384(19) Uani 1 1 d . . .
H44A H -0.4965 0.0735 0.2689 0.046 Uiso 1 1 calc R . .
C45 C -0.5855(6) 0.1215(5) 0.3189(5) 0.049(2) Uani 1 1 d . . .
H45A H -0.6394 0.1026 0.2798 0.059 Uiso 1 1 calc R . .
C46 C -0.5916(6) 0.1667(6) 0.3836(5) 0.054(2) Uani 1 1 d . . .
H46A H -0.6494 0.1793 0.3874 0.065 Uiso 1 1 calc R . .
C47 C -0.5121(6) 0.1931(5) 0.4425(5) 0.046(2) Uani 1 1 d . . .
H47A H -0.5160 0.2217 0.4869 0.055 Uiso 1 1 calc R . .
C48 C -0.4265(6) 0.1763(5) 0.4346(4) 0.0398(19) Uani 1 1 d . . .
H48A H -0.3725 0.1948 0.4737 0.048 Uiso 1 1 calc R . .
C49 C -0.3278(5) 0.2848(4) 0.3215(4) 0.0351(18) Uani 1 1 d . . .
C50 C -0.2535(6) 0.3401(4) 0.3486(5) 0.044(2) Uani 1 1 d . . .
H50A H -0.1972 0.3310 0.3397 0.053 Uiso 1 1 calc R . .
C51 C -0.2629(8) 0.4063(5) 0.3875(6) 0.062(3) Uani 1 1 d . . .
H51A H -0.2129 0.4426 0.4061 0.074 Uiso 1 1 calc R . .
C52 C -0.3476(9) 0.4202(5) 0.3997(6) 0.070(3) Uani 1 1 d . . .
H52A H -0.3544 0.4662 0.4261 0.084 Uiso 1 1 calc R . .
C53 C -0.4210(8) 0.3669(5) 0.3732(6) 0.061(3) Uani 1 1 d . . .
H53A H -0.4776 0.3768 0.3813 0.074 Uiso 1 1 calc R . .
C54 C -0.4115(6) 0.2988(5) 0.3346(4) 0.042(2) Uani 1 1 d . . .
H54A H -0.4611 0.2622 0.3173 0.050 Uiso 1 1 calc R . .
C55 C -0.4085(5) 0.1600(4) 0.1952(4) 0.0274(15) Uani 1 1 d . . .
C56 C -0.4199(5) 0.0871(4) 0.1583(4) 0.0324(17) Uani 1 1 d . . .
H56A H -0.3799 0.0549 0.1783 0.039 Uiso 1 1 calc R . .
C57 C -0.4914(5) 0.0614(5) 0.0911(4) 0.0359(18) Uani 1 1 d . . .
H57A H -0.4981 0.0123 0.0664 0.043 Uiso 1 1 calc R . .
C58 C -0.5510(5) 0.1079(5) 0.0615(4) 0.044(2) Uani 1 1 d . . .
H58A H -0.5992 0.0904 0.0175 0.053 Uiso 1 1 calc R . .
C59 C -0.5397(6) 0.1821(5) 0.0975(5) 0.048(2) Uani 1 1 d . . .
H59A H -0.5797 0.2140 0.0768 0.057 Uiso 1 1 calc R . .
C60 C -0.4696(5) 0.2080(5) 0.1637(4) 0.0377(18) Uani 1 1 d . . .
H60A H -0.4625 0.2573 0.1877 0.045 Uiso 1 1 calc R . .
C61 C 0.0085(5) 0.1224(4) 0.1549(4) 0.0306(17) Uani 1 1 d . . .
C62 C 0.0733(5) 0.1346(4) 0.2255(4) 0.0317(17) Uani 1 1 d . . .
H62A H 0.0626 0.1669 0.2652 0.038 Uiso 1 1 calc R . .
C63 C 0.1537(5) 0.0988(4) 0.2371(5) 0.0368(19) Uani 1 1 d . . .
H63A H 0.1951 0.1055 0.2849 0.044 Uiso 1 1 calc R . .
C64 C 0.1723(5) 0.0530(4) 0.1774(5) 0.042(2) Uani 1 1 d . . .
H64A H 0.2267 0.0298 0.1849 0.051 Uiso 1 1 calc R . .
C65 C 0.1098(5) 0.0423(4) 0.1074(5) 0.0351(18) Uani 1 1 d . . .
H65A H 0.1227 0.0124 0.0674 0.042 Uiso 1 1 calc R . .
C66 C 0.0270(5) 0.0758(4) 0.0957(4) 0.0309(16) Uani 1 1 d . . .
H66A H -0.0157 0.0670 0.0482 0.037 Uiso 1 1 calc R . .
C67 C -0.1659(5) 0.1470(4) 0.0484(4) 0.0290(16) Uani 1 1 d . . .
C68 C -0.2597(5) 0.1220(4) 0.0305(4) 0.0362(18) Uani 1 1 d . . .
H68A H -0.2848 0.1180 0.0683 0.043 Uiso 1 1 calc R . .
C69 C -0.3159(5) 0.1032(5) -0.0426(5) 0.042(2) Uani 1 1 d . . .
H69A H -0.3781 0.0860 -0.0535 0.050 Uiso 1 1 calc R . .
C70 C -0.2809(6) 0.1095(5) -0.0992(4) 0.0406(19) Uani 1 1 d . . .
H70A H -0.3188 0.0962 -0.1484 0.049 Uiso 1 1 calc R . .
C71 C -0.1879(5) 0.1359(4) -0.0821(4) 0.0365(18) Uani 1 1 d . . .
H71A H -0.1638 0.1405 -0.1203 0.044 Uiso 1 1 calc R . .
C72 C -0.1315(5) 0.1551(4) -0.0101(4) 0.0316(17) Uani 1 1 d . . .
H72A H -0.0699 0.1738 0.0004 0.038 Uiso 1 1 calc R . .
C73 C -0.2046(6) 0.4435(5) -0.0492(5) 0.047(2) Uani 1 1 d . . .
C76 C -0.1780(10) 0.5953(7) -0.0245(8) 0.085(4) Uani 1 1 d . . .
H76 H -0.1660 0.6459 -0.0155 0.102 Uiso 1 1 calc R B 1
C74 C -0.2625(16) 0.4912(13) -0.0137(15) 0.064(7) Uani 0.50 1 d P C 1
H74 H -0.3107 0.4697 -0.0017 0.077 Uiso 0.50 1 calc PR C 1
C75 C -0.2472(16) 0.5684(14) 0.0026(18) 0.074(9) Uani 0.50 1 d P C 1
H75 H -0.2795 0.5989 0.0288 0.089 Uiso 0.50 1 calc PR C 1
C77 C -0.133(2) 0.5581(17) -0.0586(18) 0.064(8) Uani 0.50 1 d P C 1
H77 H -0.0905 0.5805 -0.0760 0.077 Uiso 0.50 1 calc PR C 1
C78 C -0.1446(19) 0.4819(13) -0.0712(14) 0.054(6) Uani 0.50 1 d P C 1
H78 H -0.1084 0.4554 -0.0969 0.065 Uiso 0.50 1 calc PR C 1
C74' C -0.208(2) 0.4808(12) 0.0137(14) 0.069(7) Uani 0.50 1 d P C 2
H74' H -0.2206 0.4595 0.0497 0.083 Uiso 0.50 1 calc PR C 2
C75' C -0.192(2) 0.5594(15) 0.0230(18) 0.085(9) Uani 0.50 1 d P C 2
H75' H -0.1904 0.5879 0.0689 0.102 Uiso 0.50 1 calc PR C 2
C77' C -0.1753(19) 0.5484(17) -0.092(2) 0.075(10) Uani 0.50 1 d P C 2
H77' H -0.1646 0.5704 -0.1284 0.090 Uiso 0.50 1 calc PR C 2
C78' C -0.1878(18) 0.4717(15) -0.1085(17) 0.063(7) Uani 0.50 1 d P C 2
H78' H -0.1855 0.4420 -0.1530 0.076 Uiso 0.50 1 calc PR C 2
C79 C -0.1687(6) 0.3041(4) -0.1291(5) 0.0393(19) Uani 1 1 d . . .
C80 C -0.0741(6) 0.2990(5) -0.1038(6) 0.049(2) Uani 1 1 d . C .
H80 H -0.0417 0.3175 -0.0537 0.058 Uiso 1 1 calc R . .
C81 C -0.0276(7) 0.2676(5) -0.1507(6) 0.058(3) Uani 1 1 d . . .
H81 H 0.0366 0.2665 -0.1330 0.070 Uiso 1 1 calc R C .
C82 C -0.0758(8) 0.2370(5) -0.2255(6) 0.061(3) Uani 1 1 d . C .
H82 H -0.0440 0.2151 -0.2577 0.073 Uiso 1 1 calc R . .
C83 C -0.1713(8) 0.2396(6) -0.2513(6) 0.062(3) Uani 1 1 d . . .
H83 H -0.2043 0.2183 -0.3007 0.075 Uiso 1 1 calc R C .
C84 C -0.2176(6) 0.2741(5) -0.2034(5) 0.050(2) Uani 1 1 d . C .
H84 H -0.2813 0.2771 -0.2210 0.060 Uiso 1 1 calc R . .
C85 C -0.3493(6) 0.3226(5) -0.1064(5) 0.043(2) Uani 1 1 d . . .
C86 C -0.3981(6) 0.3549(5) -0.1615(5) 0.050(2) Uani 1 1 d . C .
H86 H -0.3681 0.3914 -0.1749 0.061 Uiso 1 1 calc R . .
C87 C -0.4934(7) 0.3329(6) -0.1977(6) 0.061(3) Uani 1 1 d . . .
H87 H -0.5261 0.3543 -0.2355 0.073 Uiso 1 1 calc R C .
C88 C -0.5376(7) 0.2802(6) -0.1772(7) 0.066(3) Uani 1 1 d . C .
H88 H -0.6005 0.2652 -0.2017 0.080 Uiso 1 1 calc R . .
C89 C -0.4898(7) 0.2486(6) -0.1201(7) 0.066(3) Uani 1 1 d . . .
H89 H -0.5205 0.2137 -0.1052 0.079 Uiso 1 1 calc R C .
C90 C -0.3946(6) 0.2700(5) -0.0853(6) 0.056(3) Uani 1 1 d . C .
H90 H -0.3617 0.2486 -0.0475 0.067 Uiso 1 1 calc R . .
C91 C 0.7048(10) 0.0318(9) 0.6223(8) 0.130(6) Uani 1 1 d D . .
H91A H 0.7610 0.0627 0.6317 0.195 Uiso 1 1 calc R . .
H91B H 0.7171 -0.0186 0.6134 0.195 Uiso 1 1 calc R . .
H91C H 0.6826 0.0431 0.6648 0.195 Uiso 1 1 calc R . .
C92 C 0.6299(7) 0.0452(7) 0.5533(6) 0.075(3) Uani 1 1 d D . .
H92A H 0.6186 0.0964 0.5622 0.090 Uiso 1 1 calc R . .
H92B H 0.6532 0.0348 0.5108 0.090 Uiso 1 1 calc R . .
C93 C 0.5390(6) -0.0020(7) 0.5352(5) 0.099(5) Uani 1 1 d D . .
H93A H 0.5153 0.0111 0.5772 0.119 Uiso 1 1 calc R . .
H93B H 0.5527 -0.0526 0.5310 0.119 Uiso 1 1 calc R . .
C94 C 0.7207(19) 0.5078(15) 0.1594(11) 0.096(8) Uiso 0.50 1 d PD . .
H94A H 0.7096 0.4577 0.1318 0.145 Uiso 0.50 1 calc PR . .
H94B H 0.7810 0.5282 0.1617 0.145 Uiso 0.50 1 calc PR . .
H94C H 0.6737 0.5354 0.1353 0.145 Uiso 0.50 1 calc PR . .
C95 C 0.7171(15) 0.5110(8) 0.2373(10) 0.066(6) Uiso 0.50 1 d PD . .
H95A H 0.7644 0.4835 0.2629 0.080 Uiso 0.50 1 calc PR . .
H95B H 0.6565 0.4911 0.2363 0.080 Uiso 0.50 1 calc PR . .
C96 C 0.7357(12) 0.5921(7) 0.2755(8) 0.040(4) Uiso 0.50 1 d PD . .
H96A H 0.7985 0.6108 0.2804 0.048 Uiso 0.50 1 calc PR . .
H96B H 0.6919 0.6201 0.2472 0.048 Uiso 0.50 1 calc PR . .
C97 C 0.7233(16) 0.5972(9) 0.3516(9) 0.071(6) Uiso 0.50 1 d PD . .
H97A H 0.7692 0.5707 0.3799 0.085 Uiso 0.50 1 calc PR . .
H97B H 0.6619 0.5749 0.3458 0.085 Uiso 0.50 1 calc PR . .
C98 C 0.7348(14) 0.6771(9) 0.3935(10) 0.058(5) Uiso 0.50 1 d PD . .
H98A H 0.6911 0.7052 0.3655 0.069 Uiso 0.50 1 calc PR . .
H98B H 0.7977 0.6994 0.4040 0.069 Uiso 0.50 1 calc PR . .
C99 C 0.7139(17) 0.6720(14) 0.4654(11) 0.083(7) Uiso 0.50 1 d PD . .
H99A H 0.7188 0.7204 0.4959 0.125 Uiso 0.50 1 calc PR . .
H99B H 0.7579 0.6438 0.4919 0.125 Uiso 0.50 1 calc PR . .
H99C H 0.6520 0.6487 0.4534 0.125 Uiso 0.50 1 calc PR . .
C100 C 0.544(3) 0.6179(16) -0.104(2) 0.051(9) Uiso 0.25 1 d PD . .
H10A H 0.5552 0.6139 -0.1510 0.076 Uiso 0.25 1 calc PR . .
H10B H 0.5897 0.6533 -0.0664 0.076 Uiso 0.25 1 calc PR . .
H10C H 0.4828 0.6333 -0.1078 0.076 Uiso 0.25 1 calc PR . .
C101 C 0.549(3) 0.5432(17) -0.0835(19) 0.062(11) Uiso 0.25 1 d PD . .
H10D H 0.6113 0.5287 -0.0797 0.074 Uiso 0.25 1 calc PR . .
H10E H 0.5057 0.5075 -0.1239 0.074 Uiso 0.25 1 calc PR . .
C102 C 0.529(3) 0.5400(16) -0.0109(17) 0.049(9) Uiso 0.25 1 d PD . .
H10F H 0.4690 0.5584 -0.0126 0.059 Uiso 0.25 1 calc PR . .
H10G H 0.5759 0.5721 0.0303 0.059 Uiso 0.25 1 calc PR . .
C103 C 0.527(2) 0.4627(15) 0.0038(17) 0.043(8) Uiso 0.25 1 d PD . .
H10H H 0.4741 0.4328 -0.0344 0.051 Uiso 0.25 1 calc PR . .
H10I H 0.5827 0.4420 -0.0024 0.051 Uiso 0.25 1 calc PR . .
C104 C 0.520(3) 0.4553(17) 0.0797(18) 0.074(13) Uiso 0.25 1 d PD . .
H10J H 0.4651 0.4761 0.0886 0.089 Uiso 0.25 1 calc PR . .
H10K H 0.5747 0.4801 0.1194 0.089 Uiso 0.25 1 calc PR . .
C105 C 0.513(3) 0.3724(16) 0.075(2) 0.054(9) Uiso 0.25 1 d PD . .
H10L H 0.5097 0.3639 0.1220 0.081 Uiso 0.25 1 calc PR . .
H10M H 0.5667 0.3525 0.0652 0.081 Uiso 0.25 1 calc PR . .
H10N H 0.4577 0.3489 0.0364 0.081 Uiso 0.25 1 calc PR . .
C106 C 0.606(2) 0.542(2) 0.7789(19) 0.056(10) Uiso 0.25 1 d PD . .
H10O H 0.6277 0.5546 0.8323 0.084 Uiso 0.25 1 calc PR . .
H10P H 0.5539 0.5049 0.7622 0.084 Uiso 0.25 1 calc PR . .
H10Q H 0.5860 0.5849 0.7610 0.084 Uiso 0.25 1 calc PR . .
C107 C 0.684(2) 0.513(2) 0.7489(15) 0.054(9) Uiso 0.25 1 d PD . .
H10R H 0.7000 0.4683 0.7643 0.064 Uiso 0.25 1 calc PR . .
H10S H 0.7387 0.5489 0.7714 0.064 Uiso 0.25 1 calc PR . .
C108 C 0.661(2) 0.499(2) 0.6640(15) 0.095(16) Uiso 0.25 1 d PD . .
H10T H 0.6349 0.5404 0.6461 0.114 Uiso 0.25 1 calc PR . .
H10U H 0.6161 0.4559 0.6403 0.114 Uiso 0.25 1 calc PR . .
C109 C 0.753(2) 0.4856(14) 0.6459(19) 0.062(11) Uiso 0.25 1 d PD . .
H10V H 0.7502 0.4970 0.5986 0.074 Uiso 0.25 1 calc PR . .
H10W H 0.8052 0.5163 0.6843 0.074 Uiso 0.25 1 calc PR . .
C110 C 0.7664(19) 0.4050(14) 0.643(2) 0.080(14) Uiso 0.25 1 d PD . .
H11A H 0.7902 0.3983 0.6930 0.096 Uiso 0.25 1 calc PR . .
H11B H 0.8128 0.3915 0.6179 0.096 Uiso 0.25 1 calc PR . .
C111 C 0.6770(19) 0.3531(14) 0.6018(17) 0.037(7) Uiso 0.25 1 d PD . .
H11C H 0.6921 0.3033 0.5946 0.056 Uiso 0.25 1 calc PR . .
H11D H 0.6480 0.3640 0.5544 0.056 Uiso 0.25 1 calc PR . .
H11E H 0.6349 0.3596 0.6310 0.056 Uiso 0.25 1 calc PR . .

loop_
_atom_site_aniso_label
_atom_site_aniso_U_11
_atom_site_aniso_U_22
_atom_site_aniso_U_33
_atom_site_aniso_U_23
_atom_site_aniso_U_13
_atom_site_aniso_U_12
Pt1 0.01895(14) 0.03502(16) 0.02104(15) 0.01357(12) -0.00084(11) -0.00143(11)
Pt2 0.02173(15) 0.03173(16) 0.03752(18) 0.01617(13) 0.00378(12) 0.00112(11)
Pd 0.0187(3) 0.0330(3) 0.0247(3) 0.0139(2) 0.0020(2) 0.0016(2)
Ag 0.0549(4) 0.0782(5) 0.0447(4) 0.0381(4) 0.0143(3) 0.0190(4)
Br 0.0245(4) 0.0385(4) 0.0357(4) 0.0199(3) 0.0067(3) 0.0056(3)
P1 0.0191(9) 0.0335(10) 0.0253(9) 0.0144(8) 0.0004(7) 0.0003(7)
P2 0.0225(9) 0.0388(11) 0.0200(9) 0.0116(8) 0.0001(7) -0.0004(8)
P3 0.0218(9) 0.0362(10) 0.0223(9) 0.0114(8) 0.0015(7) 0.0011(7)
P4 0.0192(9) 0.0338(10) 0.0273(10) 0.0144(8) 0.0026(8) 0.0004(7)
P5 0.0368(11) 0.0477(12) 0.0379(12) 0.0233(10) 0.0075(9) 0.0045(9)
C1 0.021(4) 0.042(4) 0.021(4) 0.012(3) 0.001(3) 0.003(3)
C2 0.022(4) 0.038(4) 0.033(4) 0.014(4) 0.003(3) 0.000(3)
C3 0.032(4) 0.051(5) 0.029(4) 0.023(4) 0.006(3) 0.004(3)
C4 0.028(4) 0.046(5) 0.033(4) 0.021(4) 0.005(3) -0.005(3)
C5 0.027(4) 0.054(5) 0.041(5) 0.021(4) 0.003(4) -0.007(4)
C6 0.029(4) 0.043(4) 0.025(4) 0.018(4) -0.001(3) -0.002(3)
F1 0.024(2) 0.066(3) 0.034(2) 0.027(2) -0.0028(19) -0.004(2)
F2 0.038(3) 0.071(3) 0.037(3) 0.036(3) 0.004(2) 0.000(2)
F3 0.043(3) 0.061(3) 0.044(3) 0.030(3) 0.005(2) -0.011(2)
F4 0.032(2) 0.070(3) 0.042(3) 0.026(3) -0.003(2) -0.017(2)
F5 0.030(2) 0.054(3) 0.030(2) 0.025(2) -0.0064(19) -0.0087(19)
C7 0.023(4) 0.035(4) 0.029(4) 0.011(3) 0.006(3) -0.004(3)
C8 0.027(4) 0.033(4) 0.025(4) 0.008(3) 0.002(3) -0.004(3)
C9 0.029(4) 0.035(4) 0.041(5) 0.012(4) 0.000(4) 0.002(3)
C10 0.037(5) 0.049(5) 0.051(6) 0.006(5) 0.013(4) -0.006(4)
C11 0.027(4) 0.046(5) 0.034(4) 0.007(4) 0.003(3) -0.006(3)
C12 0.021(4) 0.043(4) 0.031(4) 0.015(4) 0.004(3) -0.002(3)
F6 0.033(2) 0.038(2) 0.031(2) 0.013(2) -0.0081(19) -0.0015(18)
F7 0.044(3) 0.039(3) 0.068(4) 0.016(3) -0.003(3) 0.009(2)
F8 0.058(3) 0.043(3) 0.069(4) -0.008(3) 0.005(3) 0.007(2)
F9 0.051(3) 0.061(3) 0.030(3) -0.002(2) 0.002(2) -0.004(2)
F10 0.032(2) 0.050(3) 0.026(2) 0.018(2) -0.0022(19) -0.0013(19)
C13 0.032(4) 0.031(4) 0.069(5) 0.012(4) 0.004(4) -0.002(3)
C14 0.041(7) 0.037(7) 0.067(8) 0.009(6) 0.011(5) 0.009(6)
C15 0.061(8) 0.065(8) 0.074(8) 0.021(6) 0.013(6) 0.005(6)
C16 0.044(6) 0.042(6) 0.045(6) 0.004(5) 0.019(5) 0.008(5)
C17 0.065(8) 0.058(7) 0.078(8) 0.029(6) 0.017(6) 0.002(6)
C18 0.032(6) 0.018(5) 0.059(7) 0.003(5) 0.006(5) -0.003(5)
F11 0.061(6) 0.050(6) 0.065(6) -0.042(5) 0.026(5) 0.003(6)
F12 0.086(7) 0.051(6) 0.104(7) -0.021(6) 0.032(6) 0.005(5)
F13 0.086(7) 0.049(5) 0.116(8) 0.027(5) 0.022(6) 0.002(5)
F14 0.099(7) 0.048(5) 0.110(8) 0.035(5) 0.032(6) 0.001(5)
F15 0.071(6) 0.030(5) 0.085(6) 0.039(4) 0.012(5) -0.008(5)
C14' 0.060(13) 0.058(13) 0.077(13) 0.008(7) 0.017(7) 0.010(7)
C15' 0.061(10) 0.065(10) 0.069(10) 0.014(7) 0.016(7) 0.006(7)
C16' 0.051(9) 0.047(9) 0.060(9) 0.017(7) 0.009(6) 0.002(6)
C17' 0.054(9) 0.050(9) 0.060(9) 0.016(7) 0.013(7) 0.007(6)
C18' 0.074(13) 0.065(13) 0.093(13) 0.018(7) 0.015(7) 0.010(7)
F11' 0.050(7) 0.040(7) 0.056(8) -0.032(6) 0.023(6) 0.005(7)
F12' 0.099(10) 0.070(9) 0.132(11) 0.008(8) 0.011(8) 0.018(8)
F13' 0.073(8) 0.050(7) 0.108(9) 0.008(7) -0.014(7) -0.005(6)
F14' 0.104(10) 0.079(9) 0.133(11) 0.038(8) 0.019(8) 0.007(7)
F15' 0.094(10) 0.048(9) 0.122(11) 0.060(8) 0.008(8) -0.001(8)
C19 0.022(4) 0.032(4) 0.054(5) 0.019(4) 0.005(4) 0.003(3)
C20 0.034(4) 0.044(5) 0.052(5) 0.019(4) 0.009(4) 0.001(4)
C21 0.025(4) 0.054(5) 0.048(5) 0.025(4) -0.005(4) -0.003(4)
C22 0.023(4) 0.049(5) 0.070(6) 0.024(5) 0.009(4) 0.004(3)
C23 0.031(4) 0.046(5) 0.055(6) 0.020(4) 0.009(4) 0.007(4)
C24 0.024(4) 0.032(4) 0.047(5) 0.015(4) 0.007(4) -0.002(3)
F16 0.037(3) 0.065(3) 0.046(3) 0.018(3) 0.001(2) 0.004(2)
F17 0.032(3) 0.092(4) 0.065(4) 0.022(3) -0.009(3) 0.001(3)
F18 0.022(2) 0.092(4) 0.088(4) 0.030(4) 0.007(3) 0.009(3)
F19 0.036(3) 0.081(4) 0.066(4) 0.025(3) 0.020(3) 0.013(3)
F20 0.029(2) 0.059(3) 0.045(3) 0.018(2) 0.007(2) 0.001(2)
C25 0.027(4) 0.032(4) 0.037(4) 0.015(3) 0.013(3) 0.000(3)
C26 0.037(4) 0.033(4) 0.050(5) 0.021(4) 0.019(4) 0.008(3)
C27 0.045(5) 0.031(4) 0.085(7) 0.027(5) 0.036(5) 0.011(4)
C28 0.052(6) 0.043(5) 0.054(6) 0.007(5) 0.028(5) -0.005(4)
C29 0.041(5) 0.052(5) 0.039(5) 0.010(4) 0.015(4) -0.011(4)
C30 0.031(4) 0.035(4) 0.037(4) 0.017(4) 0.016(4) 0.004(3)
C31 0.020(3) 0.047(5) 0.026(4) 0.018(4) -0.001(3) 0.003(3)
C32 0.035(4) 0.040(5) 0.045(5) 0.020(4) -0.008(4) -0.002(3)
C33 0.036(5) 0.052(5) 0.052(5) 0.030(5) -0.019(4) -0.004(4)
C34 0.035(4) 0.046(5) 0.042(5) 0.016(4) -0.012(4) -0.010(4)
C35 0.032(4) 0.041(5) 0.046(5) 0.009(4) -0.006(4) -0.005(3)
C36 0.028(4) 0.033(4) 0.032(4) 0.015(3) -0.003(3) 0.002(3)
C37 0.027(4) 0.047(5) 0.023(4) 0.012(4) 0.000(3) -0.004(3)
C38 0.046(5) 0.059(6) 0.027(4) 0.010(4) -0.006(4) 0.000(4)
C39 0.073(7) 0.056(6) 0.034(5) 0.007(5) -0.016(5) -0.011(5)
C40 0.053(6) 0.060(6) 0.033(5) 0.006(5) -0.015(4) -0.002(5)
C41 0.046(5) 0.067(6) 0.035(5) 0.022(5) -0.013(4) 0.001(4)
C42 0.036(5) 0.058(5) 0.038(5) 0.018(4) -0.003(4) -0.004(4)
C43 0.030(4) 0.042(4) 0.028(4) 0.017(4) 0.009(3) 0.004(3)
C44 0.029(4) 0.054(5) 0.033(4) 0.011(4) 0.011(4) 0.001(4)
C45 0.031(5) 0.077(6) 0.039(5) 0.015(5) 0.009(4) 0.003(4)
C46 0.034(5) 0.086(7) 0.048(6) 0.019(5) 0.019(4) 0.011(5)
C47 0.042(5) 0.069(6) 0.030(4) 0.012(4) 0.016(4) 0.007(4)
C48 0.037(4) 0.053(5) 0.031(4) 0.012(4) 0.011(4) 0.003(4)
C49 0.041(4) 0.042(4) 0.024(4) 0.014(4) 0.008(3) 0.011(4)
C50 0.057(5) 0.040(5) 0.033(5) 0.010(4) 0.009(4) -0.004(4)
C51 0.087(8) 0.040(5) 0.053(6) 0.009(5) 0.017(6) 0.000(5)
C52 0.122(11) 0.038(6) 0.056(7) 0.010(5) 0.036(7) 0.021(6)
C53 0.090(8) 0.055(6) 0.056(6) 0.021(5) 0.038(6) 0.032(6)
C54 0.047(5) 0.052(5) 0.034(5) 0.019(4) 0.016(4) 0.016(4)
C55 0.024(4) 0.037(4) 0.021(4) 0.011(3) 0.005(3) 0.004(3)
C56 0.031(4) 0.046(5) 0.023(4) 0.019(4) 0.005(3) 0.003(3)
C57 0.029(4) 0.052(5) 0.024(4) 0.012(4) 0.002(3) 0.000(3)
C58 0.028(4) 0.076(6) 0.024(4) 0.013(4) -0.001(3) 0.007(4)
C59 0.035(5) 0.071(6) 0.033(5) 0.021(5) -0.004(4) 0.020(4)
C60 0.031(4) 0.053(5) 0.026(4) 0.012(4) 0.001(3) 0.010(4)
C61 0.018(3) 0.039(4) 0.037(4) 0.016(4) 0.007(3) -0.002(3)
C62 0.026(4) 0.034(4) 0.034(4) 0.012(3) 0.006(3) 0.002(3)
C63 0.025(4) 0.041(4) 0.040(5) 0.018(4) -0.003(3) 0.004(3)
C64 0.026(4) 0.042(5) 0.052(5) 0.012(4) 0.002(4) 0.004(3)
C65 0.025(4) 0.041(4) 0.039(5) 0.009(4) 0.009(3) 0.003(3)
C66 0.028(4) 0.034(4) 0.030(4) 0.010(3) 0.006(3) 0.000(3)
C67 0.025(4) 0.033(4) 0.030(4) 0.016(3) 0.004(3) 0.000(3)
C68 0.032(4) 0.043(4) 0.033(4) 0.016(4) 0.004(3) 0.001(3)
C69 0.026(4) 0.051(5) 0.043(5) 0.019(4) -0.001(4) -0.002(3)
C70 0.039(5) 0.049(5) 0.027(4) 0.011(4) -0.003(4) 0.007(4)
C71 0.040(5) 0.046(5) 0.028(4) 0.017(4) 0.011(4) 0.009(4)
C72 0.031(4) 0.032(4) 0.033(4) 0.015(3) 0.006(3) 0.004(3)
C73 0.035(5) 0.055(5) 0.047(5) 0.020(5) 0.004(4) 0.000(4)
C76 0.090(10) 0.055(7) 0.091(10) 0.027(8) -0.005(8) 0.006(7)
C74 0.050(14) 0.055(14) 0.08(2) -0.002(13) 0.023(13) -0.001(11)
C75 0.040(12) 0.051(14) 0.11(2) -0.028(14) 0.018(14) 0.001(11)
C77 0.064(19) 0.042(14) 0.08(2) 0.003(14) 0.023(15) 0.002(14)
C78 0.078(19) 0.045(13) 0.061(16) 0.040(13) 0.033(13) 0.026(13)
C74' 0.12(2) 0.038(12) 0.049(15) 0.004(11) 0.031(16) 0.020(15)
C75' 0.10(2) 0.052(15) 0.09(2) -0.004(14) 0.02(2) 0.030(17)
C77' 0.060(19) 0.056(18) 0.13(3) 0.05(2) 0.035(18) 0.012(14)
C78' 0.066(18) 0.054(14) 0.08(2) 0.042(16) 0.021(14) 0.010(13)
C79 0.042(5) 0.039(4) 0.042(5) 0.016(4) 0.016(4) -0.001(4)
C80 0.041(5) 0.047(5) 0.061(6) 0.022(5) 0.015(5) 0.003(4)
C81 0.044(5) 0.055(6) 0.084(8) 0.032(6) 0.021(6) 0.014(4)
C82 0.069(7) 0.059(6) 0.075(8) 0.033(6) 0.039(6) 0.018(5)
C83 0.074(7) 0.065(7) 0.052(6) 0.024(5) 0.019(6) 0.003(5)
C84 0.038(5) 0.068(6) 0.048(5) 0.027(5) 0.011(4) 0.004(4)
C85 0.039(5) 0.044(5) 0.050(5) 0.026(4) 0.010(4) 0.007(4)
C86 0.040(5) 0.055(5) 0.060(6) 0.032(5) 0.009(4) -0.001(4)
C87 0.046(6) 0.072(7) 0.067(7) 0.038(6) 0.005(5) 0.011(5)
C88 0.037(5) 0.067(7) 0.093(8) 0.028(6) 0.010(5) 0.001(5)
C89 0.043(6) 0.062(6) 0.109(9) 0.041(6) 0.030(6) 0.013(5)
C90 0.047(5) 0.056(6) 0.079(7) 0.035(5) 0.027(5) 0.009(4)
C91 0.111(12) 0.105(12) 0.176(18) 0.063(12) 0.022(12) 0.027(10)
C92 0.076(8) 0.108(9) 0.052(6) 0.025(7) 0.029(6) 0.041(7)
C93 0.148(15) 0.103(10) 0.084(9) 0.047(9) 0.070(10) 0.051(10)

loop_
_atom_type_symbol
_atom_type_description
_atom_type_scat_dispersion_real
_atom_type_scat_dispersion_imag
_atom_type_scat_source
C C 0.0033 0.0016 'International Tables Vol C Tables 4.2.6.8 and 6.1.1.4'
H H 0.0000 0.0000 'International Tables Vol C Tables 4.2.6.8 and 6.1.1.4'
F F 0.0171 0.0103 'International Tables Vol C Tables 4.2.6.8 and 6.1.1.4'
P P 0.1023 0.0942 'International Tables Vol C Tables 4.2.6.8 and 6.1.1.4'
Br Br -0.2901 2.4595 'International Tables Vol C Tables 4.2.6.8 and 6.1.1.4'
Pd Pd -0.9988 1.0072 'International Tables Vol C Tables 4.2.6.8 and 6.1.1.4'
Ag Ag -0.8971 1.1015 'International Tables Vol C Tables 4.2.6.8 and 6.1.1.4'
Pt Pt -1.7033 8.3905 'International Tables Vol C Tables 4.2.6.8 and 6.1.1.4'

loop_
_geom_angle_atom_site_label_1
_geom_angle_atom_site_label_2
_geom_angle_atom_site_label_3
_geom_angle
_geom_angle_site_symmetry_1
_geom_angle_site_symmetry_3
_geom_angle_publ_flag
C7 Pt1 C1 82.9(3) . . ?
C7 Pt1 P2 177.70(19) . . ?
C1 Pt1 P2 94.8(2) . . ?
C7 Pt1 P1 91.89(19) . . ?
C1 Pt1 P1 173.7(2) . . ?
P2 Pt1 P1 90.40(7) . . ?
C19 Pt2 C13 89.5(3) . . ?
C19 Pt2 P4 95.3(2) . . ?
C13 Pt2 P4 174.2(2) . . ?
C19 Pt2 Br 178.1(2) . . ?
C13 Pt2 Br 92.3(2) . . ?
P4 Pt2 Br 82.85(5) . . ?
C19 Pt2 Ag 116.0(2) . . ?
C13 Pt2 Ag 96.5(2) . . ?
P4 Pt2 Ag 84.31(5) . . ?
Br Pt2 Ag 63.35(2) . . ?
C19 Pt2 Pd 127.1(2) . . ?
C13 Pt2 Pd 128.3(2) . . ?
P4 Pt2 Pd 45.92(5) . . ?
Br Pt2 Pd 51.708(19) . . ?
Ag Pt2 Pd 96.93(2) . . ?
P1 Pd P3 90.81(7) . . ?
P1 Pd P4 99.32(7) . . ?
P3 Pd P4 168.53(7) . . ?
P1 Pd Br 178.03(5) . . ?
P3 Pd Br 88.56(5) . . ?
P4 Pd Br 81.13(5) . . ?
P1 Pd Pt2 131.25(5) . . ?
P3 Pd Pt2 129.49(5) . . ?
P4 Pd Pt2 45.17(5) . . ?
Br Pd Pt2 50.26(2) . . ?
P5 Ag Pt2 159.00(6) . . ?
P5 Ag Br 137.31(6) . . ?
Pt2 Ag Br 54.81(2) . . ?
Pt2 Br Pd 78.04(2) . . ?
Pt2 Br Ag 61.84(2) . . ?
Pd Br Ag 113.09(3) . . ?
C25 P1 C31 106.7(3) . . ?
C25 P1 Pd 109.3(2) . . ?
C31 P1 Pd 104.2(2) . . ?
C25 P1 Pt1 109.0(2) . . ?
C31 P1 Pt1 108.1(2) . . ?
Pd P1 Pt1 118.86(8) . . ?
C37 P2 C43 106.2(4) . . ?
C37 P2 P3 105.6(3) . . ?
C43 P2 P3 101.9(2) . . ?
C37 P2 Pt1 113.4(3) . . ?
C43 P2 Pt1 123.0(3) . . ?
P3 P2 Pt1 104.79(9) . . ?
C49 P3 C55 107.0(3) . . ?
C49 P3 P2 107.8(3) . . ?
C55 P3 P2 104.9(2) . . ?
C49 P3 Pd 122.0(3) . . ?
C55 P3 Pd 99.2(2) . . ?
P2 P3 Pd 113.93(9) . . ?
C61 P4 C67 107.3(3) . . ?
C61 P4 Pt2 114.4(2) . . ?
C67 P4 Pt2 113.3(2) . . ?
C61 P4 Pd 124.9(2) . . ?
C67 P4 Pd 107.1(2) . . ?
Pt2 P4 Pd 88.91(7) . . ?
C73 P5 C79 106.2(4) . . ?
C73 P5 C85 105.4(4) . . ?
C79 P5 C85 106.2(4) . . ?
C73 P5 Ag 113.8(3) . . ?
C79 P5 Ag 111.5(3) . . ?
C85 P5 Ag 113.1(3) . . ?
C2 C1 C6 113.5(6) . . ?
C2 C1 Pt1 121.6(5) . . ?
C6 C1 Pt1 124.0(5) . . ?
F1 C2 C3 116.2(6) . . ?
F1 C2 C1 119.5(6) . . ?
C3 C2 C1 124.3(7) . . ?
F2 C3 C4 119.8(7) . . ?
F2 C3 C2 120.2(7) . . ?
C4 C3 C2 119.9(7) . . ?
F3 C4 C3 121.0(7) . . ?
F3 C4 C5 120.8(7) . . ?
C3 C4 C5 118.3(7) . . ?
F4 C5 C6 121.2(7) . . ?
F4 C5 C4 118.6(7) . . ?
C6 C5 C4 120.2(7) . . ?
C5 C6 F5 116.5(6) . . ?
C5 C6 C1 123.8(7) . . ?
F5 C6 C1 119.7(6) . . ?
C8 C7 C12 114.2(7) . . ?
C8 C7 Pt1 124.2(5) . . ?
C12 C7 Pt1 121.5(5) . . ?
F6 C8 C9 115.8(6) . . ?
F6 C8 C7 120.3(6) . . ?
C9 C8 C7 123.9(7) . . ?
F7 C9 C10 120.5(7) . . ?
F7 C9 C8 120.4(7) . . ?
C10 C9 C8 119.1(7) . . ?
F8 C10 C9 119.9(8) . . ?
F8 C10 C11 120.5(8) . . ?
C9 C10 C11 119.7(8) . . ?
F9 C11 C12 121.0(7) . . ?
F9 C11 C10 119.8(8) . . ?
C12 C11 C10 119.2(7) . . ?
F10 C12 C11 115.7(6) . . ?
F10 C12 C7 120.4(7) . . ?
C11 C12 C7 123.9(7) . . ?
C14 C13 C14' 13.0(11) . . ?
C14 C13 C18' 100.6(7) . . ?
C14' C13 C18' 112.9(7) . . ?
C14 C13 C18 115.0(7) . . ?
C14' C13 C18 127.3(7) . . ?
C18' C13 C18 14.4(3) . . ?
C14 C13 Pt2 127.3(6) . . ?
C14' C13 Pt2 115.2(6) . . ?
C18' C13 Pt2 131.8(6) . . ?
C18 C13 Pt2 117.4(5) . . ?
C13 C14 F11 121.2(8) . . ?
C13 C14 C15 123.9(8) . . ?
F11 C14 C15 114.8(7) . . ?
C16 C15 F12 122.2(8) . . ?
C16 C15 C14 118.3(8) . . ?
F12 C15 C14 119.5(9) . . ?
C15 C16 F13 120.1(8) . . ?
C15 C16 C17 121.7(7) . . ?
F13 C16 C17 118.1(9) . . ?
F14 C17 C16 120.4(8) . . ?
F14 C17 C18 121.2(8) . . ?
C16 C17 C18 118.2(8) . . ?
F15 C18 C17 116.5(7) . . ?
F15 C18 C13 120.7(7) . . ?
C17 C18 C13 122.7(8) . . ?
C13 C14' F11' 121.4(8) . . ?
C13 C14' C15' 124.9(9) . . ?
F11' C14' C15' 113.7(8) . . ?
C16' C15' F12' 121.2(9) . . ?
C16' C15' C14' 118.5(8) . . ?
F12' C15' C14' 120.2(9) . . ?
C15' C16' F13' 120.4(9) . . ?
C15' C16' C17' 120.6(8) . . ?
F13' C16' C17' 118.7(9) . . ?
F14' C17' C18' 121.3(9) . . ?
F14' C17' C16' 119.5(8) . . ?
C18' C17' C16' 119.0(8) . . ?
F15' C18' C17' 117.3(8) . . ?
F15' C18' C13 118.6(8) . . ?
C17' C18' C13 123.6(8) . . ?
C20 C19 C24 114.1(6) . . ?
C20 C19 Pt2 122.5(6) . . ?
C24 C19 Pt2 123.3(5) . . ?
C19 C20 F16 120.3(6) . . ?
C19 C20 C21 124.2(8) . . ?
F16 C20 C21 115.5(7) . . ?
C22 C21 F17 120.9(7) . . ?
C22 C21 C20 118.8(7) . . ?
F17 C21 C20 120.2(8) . . ?
C21 C22 F18 120.3(7) . . ?
C21 C22 C23 120.7(7) . . ?
F18 C22 C23 118.9(8) . . ?
F19 C23 C22 120.6(7) . . ?
F19 C23 C24 120.7(7) . . ?
C22 C23 C24 118.7(7) . . ?
F20 C24 C23 116.3(6) . . ?
F20 C24 C19 120.2(6) . . ?
C23 C24 C19 123.5(7) . . ?
C26 C25 C30 117.7(7) . . ?
C26 C25 P1 125.3(6) . . ?
C30 C25 P1 116.8(6) . . ?
C25 C26 C27 120.9(8) . . ?
C28 C27 C26 121.0(8) . . ?
C27 C28 C29 118.7(8) . . ?
C30 C29 C28 120.4(8) . . ?
C29 C30 C25 121.1(7) . . ?
C36 C31 C32 119.3(7) . . ?
C36 C31 P1 119.9(5) . . ?
C32 C31 P1 120.7(6) . . ?
C33 C32 C31 119.3(7) . . ?
C32 C33 C34 122.5(8) . . ?
C35 C34 C33 118.2(7) . . ?
C34 C35 C36 120.6(7) . . ?
C31 C36 C35 120.0(7) . . ?
C38 C37 C42 119.5(7) . . ?
C38 C37 P2 124.1(6) . . ?
C42 C37 P2 116.4(6) . . ?
C37 C38 C39 119.6(9) . . ?
C40 C39 C38 121.0(9) . . ?
C41 C40 C39 119.4(8) . . ?
C40 C41 C42 120.2(9) . . ?
C37 C42 C41 120.4(9) . . ?
C48 C43 C44 119.6(7) . . ?
C48 C43 P2 122.3(6) . . ?
C44 C43 P2 117.7(6) . . ?
C45 C44 C43 120.0(8) . . ?
C44 C45 C46 120.2(8) . . ?
C47 C46 C45 120.1(8) . . ?
C46 C47 C48 119.0(8) . . ?
C43 C48 C47 121.0(8) . . ?
C54 C49 C50 119.4(8) . . ?
C54 C49 P3 122.3(6) . . ?
C50 C49 P3 118.1(6) . . ?
C51 C50 C49 120.6(9) . . ?
C50 C51 C52 119.6(10) . . ?
C53 C52 C51 120.5(9) . . ?
C52 C53 C54 120.2(10) . . ?
C53 C54 C49 119.7(9) . . ?
C56 C55 C60 118.8(7) . . ?
C56 C55 P3 119.5(5) . . ?
C60 C55 P3 121.2(6) . . ?
C55 C56 C57 120.6(7) . . ?
C58 C57 C56 120.2(8) . . ?
C57 C58 C59 120.1(7) . . ?
C60 C59 C58 120.1(8) . . ?
C59 C60 C55 120.2(8) . . ?
C66 C61 C62 119.0(7) . . ?
C66 C61 P4 124.4(6) . . ?
C62 C61 P4 116.4(6) . . ?
C63 C62 C61 120.5(7) . . ?
C62 C63 C64 120.1(7) . . ?
C65 C64 C63 119.6(7) . . ?
C64 C65 C66 120.7(8) . . ?
C61 C66 C65 120.0(7) . . ?
C68 C67 C72 118.0(7) . . ?
C68 C67 P4 120.4(6) . . ?
C72 C67 P4 121.5(5) . . ?
C69 C68 C67 120.8(8) . . ?
C70 C69 C68 120.7(7) . . ?
C69 C70 C71 119.1(7) . . ?
C72 C71 C70 120.9(7) . . ?
C71 C72 C67 120.4(7) . . ?
C74' C73 C78 107.9(18) . . ?
C74' C73 C78' 127.2(18) . . ?
C78 C73 C78' 33.1(12) . . ?
C74' C73 C74 36.6(13) . . ?
C78 C73 C74 112.3(16) . . ?
C78' C73 C74 110.2(17) . . ?
C74' C73 P5 113.9(13) . . ?
C78 C73 P5 129.0(13) . . ?
C78' C73 P5 118.9(14) . . ?
C74 C73 P5 118.6(11) . . ?
C77 C76 C75' 106(2) . . ?
C77 C76 C75 126(2) . . ?
C75' C76 C75 36.3(14) . . ?
C77 C76 C77' 31.9(14) . . ?
C75' C76 C77' 113.0(19) . . ?
C75 C76 C77' 112.1(17) . . ?
C75 C74 C73 122(2) . . ?
C74 C75 C76 114(2) . . ?
C76 C77 C78 120(3) . . ?
C73 C78 C77 125(2) . . ?
C73 C74' C75' 113(2) . . ?
C76 C75' C74' 129(3) . . ?
C78' C77' C76 125(3) . . ?
C77' C78' C73 113(3) . . ?
C80 C79 C84 119.3(8) . . ?
C80 C79 P5 117.5(7) . . ?
C84 C79 P5 123.0(7) . . ?
C81 C80 C79 121.1(9) . . ?
C80 C81 C82 120.2(9) . . ?
C83 C82 C81 119.4(10) . . ?
C84 C83 C82 119.9(10) . . ?
C83 C84 C79 120.0(9) . . ?
C86 C85 C90 119.7(8) . . ?
C86 C85 P5 122.0(6) . . ?
C90 C85 P5 118.3(7) . . ?
C85 C86 C87 120.2(8) . . ?
C88 C87 C86 119.8(9) . . ?
C87 C88 C89 120.6(9) . . ?
C88 C89 C90 119.0(9) . . ?
C85 C90 C89 120.6(9) . . ?
C93 C92 C91 112.3(9) . . ?
C92 C93 C93 117.7(12) . 2_656 ?
C94 C95 C96 104.7(16) . . ?
C97 C96 C95 105.5(12) . . ?
C96 C97 C98 110.2(13) . . ?
C97 C98 C99 103.0(15) . . ?
C100 C101 C102 116(3) . . ?
C101 C102 C103 114(2) . . ?
C104 C103 C102 118(2) . . ?
C103 C104 C105 105(3) . . ?
C106 C107 C108 114.8(18) . . ?
C107 C108 C109 107.0(17) . . ?
C110 C109 C108 106.6(17) . . ?
C109 C110 C111 114.1(18) . . ?

loop_
_geom_bond_atom_site_label_1
_geom_bond_atom_site_label_2
_geom_bond_distance
_geom_bond_site_symmetry_2
_geom_bond_publ_flag
Pt1 C7 2.066(7) . ?
Pt1 C1 2.074(7) . ?
Pt1 P2 2.276(2) . ?
Pt1 P1 2.3687(18) . ?
Pt2 C19 1.994(6) . ?
Pt2 C13 2.047(6) . ?
Pt2 P4 2.3025(19) . ?
Pt2 Br 2.5512(8) . ?
Pt2 Ag 2.7519(8) . ?
Pt2 Pd 3.2458(6) . ?
Pd P1 2.3037(19) . ?
Pd P3 2.320(2) . ?
Pd P4 2.3321(19) . ?
Pd Br 2.6040(9) . ?
Ag P5 2.372(2) . ?
Ag Br 2.7899(11) . ?
P1 C25 1.832(8) . ?
P1 C31 1.844(7) . ?
P2 C37 1.819(7) . ?
P2 C43 1.834(7) . ?
P2 P3 2.234(3) . ?
P3 C49 1.821(8) . ?
P3 C55 1.822(7) . ?
P4 C61 1.816(7) . ?
P4 C67 1.841(7) . ?
P5 C73 1.812(9) . ?
P5 C79 1.815(9) . ?
P5 C85 1.819(8) . ?
C1 C2 1.381(10) . ?
C1 C6 1.389(10) . ?
C2 F1 1.358(8) . ?
C2 C3 1.371(10) . ?
C3 F2 1.358(8) . ?
C3 C4 1.367(10) . ?
C4 F3 1.343(8) . ?
C4 C5 1.376(11) . ?
C5 F4 1.359(8) . ?
C5 C6 1.367(10) . ?
C6 F5 1.369(8) . ?
C7 C8 1.379(10) . ?
C7 C12 1.384(10) . ?
C8 F6 1.365(8) . ?
C8 C9 1.377(11) . ?
C9 F7 1.348(9) . ?
C9 C10 1.368(12) . ?
C10 F8 1.353(10) . ?
C10 C11 1.372(12) . ?
C11 F9 1.348(9) . ?
C11 C12 1.371(11) . ?
C12 F10 1.360(8) . ?
C13 C14 1.335(10) . ?
C13 C14' 1.357(10) . ?
C13 C18' 1.414(10) . ?
C13 C18 1.416(9) . ?
C14 F11 1.366(10) . ?
C14 C15 1.414(11) . ?
C15 C16 1.333(12) . ?
C15 F12 1.337(9) . ?
C16 F13 1.372(8) . ?
C16 C17 1.374(12) . ?
C17 F14 1.352(9) . ?
C17 C18 1.375(10) . ?
C18 F15 1.351(9) . ?
C14' F11' 1.363(10) . ?
C14' C15' 1.411(11) . ?
C15' C16' 1.331(12) . ?
C15' F12' 1.345(10) . ?
C16' F13' 1.373(9) . ?
C16' C17' 1.375(12) . ?
C17' F14' 1.352(10) . ?
C17' C18' 1.373(10) . ?
C18' F15' 1.354(9) . ?
C19 C20 1.354(9) . ?
C19 C24 1.404(9) . ?
C20 F16 1.362(9) . ?
C20 C21 1.406(10) . ?
C21 C22 1.337(11) . ?
C21 F17 1.343(8) . ?
C22 F18 1.369(8) . ?
C22 C23 1.373(11) . ?
C23 F19 1.352(9) . ?
C23 C24 1.377(9) . ?
C24 F20 1.357(8) . ?
C25 C26 1.379(10) . ?
C25 C30 1.401(11) . ?
C26 C27 1.390(12) . ?
C27 C28 1.374(13) . ?
C28 C29 1.388(12) . ?
C29 C30 1.380(11) . ?
C31 C36 1.385(10) . ?
C31 C32 1.398(10) . ?
C32 C33 1.375(11) . ?
C33 C34 1.383(11) . ?
C34 C35 1.380(11) . ?
C35 C36 1.407(10) . ?
C37 C38 1.375(12) . ?
C37 C42 1.389(11) . ?
C38 C39 1.399(11) . ?
C39 C40 1.385(13) . ?
C40 C41 1.364(13) . ?
C41 C42 1.400(11) . ?
C43 C48 1.373(11) . ?
C43 C44 1.379(10) . ?
C44 C45 1.371(11) . ?
C45 C46 1.386(12) . ?
C46 C47 1.378(12) . ?
C47 C48 1.385(11) . ?
C49 C54 1.383(11) . ?
C49 C50 1.398(11) . ?
C50 C51 1.345(12) . ?
C51 C52 1.391(15) . ?
C52 C53 1.366(15) . ?
C53 C54 1.373(12) . ?
C55 C56 1.382(10) . ?
C55 C60 1.410(10) . ?
C56 C57 1.401(10) . ?
C57 C58 1.363(11) . ?
C58 C59 1.399(12) . ?
C59 C60 1.380(11) . ?
C61 C66 1.390(10) . ?
C61 C62 1.393(10) . ?
C62 C63 1.389(10) . ?
C63 C64 1.392(12) . ?
C64 C65 1.372(11) . ?
C65 C66 1.398(10) . ?
C67 C68 1.394(10) . ?
C67 C72 1.407(10) . ?
C68 C69 1.380(11) . ?
C69 C70 1.371(12) . ?
C70 C71 1.392(11) . ?
C71 C72 1.365(10) . ?
C73 C74' 1.29(2) . ?
C73 C78 1.35(3) . ?
C73 C78' 1.44(3) . ?
C73 C74 1.48(3) . ?
C76 C77 1.22(4) . ?
C76 C75' 1.30(4) . ?
C76 C75 1.42(3) . ?
C76 C77' 1.43(4) . ?
C74 C75 1.41(4) . ?
C77 C78 1.39(4) . ?
C74' C75' 1.45(4) . ?
C77' C78' 1.40(4) . ?
C79 C80 1.381(12) . ?
C79 C84 1.389(12) . ?
C80 C81 1.355(13) . ?
C81 C82 1.398(15) . ?
C82 C83 1.387(14) . ?
C83 C84 1.385(13) . ?
C85 C86 1.372(12) . ?
C85 C90 1.376(11) . ?
C86 C87 1.405(12) . ?
C87 C88 1.362(13) . ?
C88 C89 1.388(14) . ?
C89 C90 1.399(13) . ?
C91 C92 1.547(9) . ?
C92 C93 1.515(9) . ?
C93 C93 1.534(10) 2_656 ?
C94 C95 1.511(10) . ?
C95 C96 1.522(10) . ?
C96 C97 1.519(10) . ?
C97 C98 1.524(10) . ?
C98 C99 1.532(10) . ?
C100 C101 1.533(10) . ?
C101 C102 1.535(10) . ?
C102 C103 1.537(10) . ?
C103 C104 1.533(10) . ?
C104 C105 1.539(10) . ?
C106 C107 1.531(10) . ?
C107 C108 1.535(10) . ?
C108 C109 1.549(10) . ?
C109 C110 1.521(10) . ?
C110 C111 1.534(10) . ?
